data_4135140
loop_
_publ_author_name
'Andres, R\'emi'
'Wang, Qian'
'Zhu, Jieping'

_publ_section_title
;
 Asymmetric Total Synthesis of (-)-Arborisidine and
 (-)-19-epi-Arborisidine Enabled by a Catalytic Enantioselective
 Pictet-Spengler Reaction.
;
_journal_name_full 'Journal of the American Chemical Society'
_journal_paper_doi 10.1021/jacs.0c05804
_journal_year 2020
_chemical_formula_moiety 'C24 H32 N2 O6 Si'
_chemical_formula_sum 'C24 H32 N2 O6 Si'
_chemical_formula_weight 472.60
_space_group_crystal_system orthorhombic
_space_group_IT_number 61
_space_group_name_Hall '-P 2ac 2ab'
_space_group_name_H-M_alt 'P b c a'
_atom_sites_solution_hydrogens mixed
_atom_sites_solution_primary dual
_atom_sites_solution_secondary difmap
_audit_creation_date 2020-03-23
_audit_creation_method
;
Olex2 1.3
(compiled 2020.02.04 svn.rd84adfe8 for OlexSys, GUI svn.r6032)
;
_cell_angle_alpha 90
_cell_angle_beta 90
_cell_angle_gamma 90
_cell_formula_units_Z 8
_cell_length_a 8.4594(4)
_cell_length_b 17.1371(12)
_cell_length_c 33.460(2)
_cell_measurement_reflns_used 1878
_cell_measurement_temperature 140.00(10)
_cell_measurement_theta_max 68.6400
_cell_measurement_theta_min 5.1430
_cell_volume 4850.7(5)
_computing_cell_refinement 'CrysAlisPro 1.171.39.46 (Rigaku OD, 2018)'
_computing_data_collection 'CrysAlisPro 1.171.39.46 (Rigaku OD, 2018)'
_computing_data_reduction 'CrysAlisPro 1.171.39.46 (Rigaku OD, 2018)'
_computing_molecular_graphics 'Olex2 1.3 (Dolomanov et al., 2009)'
_computing_publication_material 'Olex2 1.3 (Dolomanov et al., 2009)'
_computing_structure_refinement 'SHELXL 2018/3 (Sheldrick, 2015)'
_computing_structure_solution 'SHELXT (Sheldrick, 2015)'
_diffrn_ambient_environment N~2~
_diffrn_ambient_temperature 140.00(10)
_diffrn_detector 'CCD plate'
_diffrn_detector_area_resol_mean 10.2665
_diffrn_detector_type Atlas
_diffrn_measured_fraction_theta_full 1.000
_diffrn_measured_fraction_theta_max 0.992
_diffrn_measurement_details
;
List of Runs (angles in degrees, time in seconds):

  # Type    Start    End  Width  t~exp~   \w     \q     \k     \f   Frames
--------------------------------------------------------------------------
  1  \w   -109.00 -21.00   1.00   10.00    --  -42.88 -57.00 150.00   88
  2  \w    -75.00  26.00   1.00   10.00    --  -42.88  77.00  60.00  101
  3  \w   -107.00 -80.00   1.00   10.00    --  -42.88 -99.00-150.00   27
  4  \w    -90.00 -64.00   1.00   10.00    --  -42.88 125.00   0.00   26
  5  \w    -71.00  30.00   1.00   10.00    --  -42.88  57.00 -60.00  101
  6  \w    101.00 178.00   1.00   40.00    --  105.68  77.00  60.00   77
  7  \w     29.00  70.00   1.00   40.00    --  105.68-107.00 -86.00   41
  8  \w     53.00 111.00   1.00   40.00    --  105.68 -77.00 -90.00   58
  9  \w     43.00 128.00   1.00   40.00    --  105.68 -45.00 -90.00   85
 10  \w     45.00 127.00   1.00   40.00    --  105.68 -45.00   0.00   82
 11  \w     65.00 100.00   1.00   40.00    --  105.68 -94.00-150.00   35
 12  \w     87.00 112.00   1.00   40.00    --  105.68-107.00 -86.00   25
 13  \w     42.00 128.00   1.00   40.00    --  105.68 -45.00  90.00   86
 14  \w     81.00 118.00   1.00   40.00    --  105.68-125.00 120.00   37
 15  \w     71.00 109.00   1.00   40.00    --  105.68 -94.00   0.00   38
 16  \w     23.00 108.00   1.00   40.00    --  105.68 -94.00 120.00   85
 17  \w     18.00 163.00   1.00   40.00    --  105.68   0.00-120.00  145
;
_diffrn_measurement_device 'four-circle diffractometer'
_diffrn_measurement_device_type 'SuperNova, Dual, Cu at home/near, Atlas'
_diffrn_measurement_method '\w scans'
_diffrn_orient_matrix_type 'CrysAlisPro convention (1999,Acta A55,543-557)'
_diffrn_orient_matrix_UB_11 -0.0050053000
_diffrn_orient_matrix_UB_12 0.0569842000
_diffrn_orient_matrix_UB_13 0.0356148000
_diffrn_orient_matrix_UB_21 0.0635839000
_diffrn_orient_matrix_UB_22 0.0656613000
_diffrn_orient_matrix_UB_23 -0.0270100000
_diffrn_orient_matrix_UB_31 -0.1705017000
_diffrn_orient_matrix_UB_32 0.0228939000
_diffrn_orient_matrix_UB_33 -0.0111022000
_diffrn_radiation_monochromator mirror
_diffrn_radiation_probe x-ray
_diffrn_radiation_type 'Cu K\a'
_diffrn_radiation_wavelength 1.54184
_diffrn_reflns_av_R_equivalents 0.1648
_diffrn_reflns_av_unetI/netI 0.0839
_diffrn_reflns_Laue_measured_fraction_full 1.000
_diffrn_reflns_Laue_measured_fraction_max 0.992
_diffrn_reflns_limit_h_max 7
_diffrn_reflns_limit_h_min -10
_diffrn_reflns_limit_k_max 21
_diffrn_reflns_limit_k_min -20
_diffrn_reflns_limit_l_max 41
_diffrn_reflns_limit_l_min -40
_diffrn_reflns_number 33184
_diffrn_reflns_point_group_measured_fraction_full 1.000
_diffrn_reflns_point_group_measured_fraction_max 0.992
_diffrn_reflns_theta_full 67.684
_diffrn_reflns_theta_max 73.667
_diffrn_reflns_theta_min 5.162
_diffrn_source 'micro-focus sealed X-ray tube'
_diffrn_source_type 'SuperNova (Cu) X-ray Source'
_exptl_absorpt_coefficient_mu 1.207
_exptl_absorpt_correction_T_max 0.954
_exptl_absorpt_correction_T_min 0.740
_exptl_absorpt_correction_type analytical
_exptl_absorpt_process_details
;
CrysAlisPro 1.171.39.46 (Rigaku Oxford Diffraction, 2018)
Analytical numeric absorption correction using a multifaceted crystal
model based on expressions derived by R.C. Clark & J.S. Reid.
(Clark, R. C. & Reid, J. S. (1995). Acta Cryst. A51, 887-897)
Empirical absorption correction using spherical harmonics,
 implemented in SCALE3 ABSPACK scaling algorithm.
;
_exptl_crystal_colour 'clear light colourless'
_exptl_crystal_density_diffrn 1.294
_exptl_crystal_description needle
_exptl_crystal_F_000 2016
_exptl_crystal_size_max 0.641
_exptl_crystal_size_mid 0.061
_exptl_crystal_size_min 0.054
_refine_diff_density_max 0.383
_refine_diff_density_min -0.329
_refine_diff_density_rms 0.064
_refine_ls_extinction_method none
_refine_ls_goodness_of_fit_ref 1.029
_refine_ls_hydrogen_treatment mixed
_refine_ls_matrix_type full
_refine_ls_number_parameters 309
_refine_ls_number_reflns 4858
_refine_ls_number_restraints 0
_refine_ls_restrained_S_all 1.029
_refine_ls_R_factor_all 0.1285
_refine_ls_R_factor_gt 0.0650
_refine_ls_shift/su_max 0.000
_refine_ls_shift/su_mean 0.000
_refine_ls_structure_factor_coef Fsqd
_refine_ls_weighting_details 'w=1/[\s^2^(Fo^2^)+(0.0795P)^2^+1.3798P] where P=(Fo^2^+2Fc^2^)/3'
_refine_ls_weighting_scheme calc
_refine_ls_wR_factor_gt 0.1529
_refine_ls_wR_factor_ref 0.1952
_reflns_Friedel_coverage 0.000
_reflns_number_gt 2716
_reflns_number_total 4858
_reflns_threshold_expression 'I > 2\s(I)'
_cod_data_source_file ja0c05804_si_009.cif
_cod_data_source_block ra-tmsotfp2
_cod_original_cell_volume 4850.6(5)
_cod_database_code 4135140
_shelx_shelxl_version_number 2018/3
_chemical_oxdiff_formula 'C24 H32 N2 O6 Si1 '
_shelx_space_group_comment
;
The symmetry employed for this shelxl refinement is uniquely defined
by the following loop, which should always be used as a source of
symmetry information in preference to the above space-group names.
They are only intended as comments.
;
_shelx_estimated_absorpt_t_max 0.938
_shelx_estimated_absorpt_t_min 0.512
_reflns_odcompleteness_completeness 99.92
_reflns_odcompleteness_iscentric 1
_reflns_odcompleteness_theta 66.97
_olex2_refinement_description
;
1. Fixed Uiso
 At 1.2 times of:
  All C(H) groups, All C(H,H) groups
 At 1.5 times of:
  All C(H,H,H) groups
2.a Secondary CH2 refined with riding coordinates:
 C10(H10A,H10B), C11(H11A,H11B), C19(H19A,H19B)
2.b Aromatic/amide H refined with riding coordinates:
 C4(H4), C5(H5), C6(H6), C7(H7)
2.c Idealised Me refined as rotating group:
 C12(H12A,H12B,H12C), C15(H15A,H15B,H15C), C16(H16A,H16B,H16C), C17(H17A,H17B,
 H17C), C22(H22A,H22B,H22C), C23(H23A,H23B,H23C), C24(H24A,H24B,H24C)
;
_olex2_submission_special_instructions 'No special instructions were received'
_oxdiff_exptl_absorpt_empirical_details
;
Empirical correction (ABSPACK) includes:
- Absorption correction using spherical harmonics
- Frame scaling
- Detector area scaling
- B-factor correction
;
_oxdiff_exptl_absorpt_empirical_full_max 1.848
_oxdiff_exptl_absorpt_empirical_full_min 0.657

loop_
_space_group_symop_operation_xyz
'x, y, z'
'-x+1/2, -y, z+1/2'
'-x, y+1/2, -z+1/2'
'x+1/2, -y+1/2, -z'
'-x, -y, -z'
'x-1/2, y, -z-1/2'
'x, -y-1/2, z-1/2'
'-x-1/2, y-1/2, z'

loop_
_atom_site_label
_atom_site_type_symbol
_atom_site_fract_x
_atom_site_fract_y
_atom_site_fract_z
_atom_site_U_iso_or_equiv
_atom_site_adp_type
_atom_site_occupancy
_atom_site_site_symmetry_order
_atom_site_calc_flag
_atom_site_refinement_flags_posn
_atom_site_refinement_flags_adp
_atom_site_refinement_flags_occupancy
_atom_site_disorder_assembly
_atom_site_disorder_group
Si1 Si 0.75447(15) 0.51343(7) 0.42854(3) 0.0419(3) Uani 1 1 d . . . . .
O1 O 1.0859(3) 0.44208(17) 0.32617(11) 0.0497(8) Uani 1 1 d . . . . .
O2 O 0.8810(3) 0.39673(16) 0.36291(9) 0.0396(7) Uani 1 1 d . . . . .
O3 O 0.6743(3) 0.46764(16) 0.38994(9) 0.0409(7) Uani 1 1 d . . . . .
O4 O 0.7425(3) 0.29446(17) 0.40934(9) 0.0422(6) Uani 1 1 d . . . . .
O5 O 0.3790(3) 0.37438(18) 0.37118(11) 0.0497(8) Uani 1 1 d . . . . .
O6 O 0.4360(3) 0.29250(17) 0.42181(9) 0.0437(7) Uani 1 1 d . . . . .
N1 N 0.4158(4) 0.51437(19) 0.32779(10) 0.0330(7) Uani 1 1 d . . . . .
N2 N 0.8280(4) 0.4553(2) 0.30546(11) 0.0397(8) Uani 1 1 d . . . . .
C1 C 0.6699(4) 0.4358(2) 0.31988(13) 0.0356(8) Uani 1 1 d . . . . .
C2 C 0.5729(4) 0.5091(2) 0.31838(12) 0.0317(8) Uani 1 1 d . . . . .
C3 C 0.3643(4) 0.5894(2) 0.32043(12) 0.0331(8) Uani 1 1 d . . . . .
C4 C 0.2151(4) 0.6216(2) 0.32427(13) 0.0379(9) Uani 1 1 d . . . . .
H4 H 0.128852 0.591807 0.334118 0.046 Uiso 1 1 calc R U . . .
C5 C 0.1963(5) 0.6990(2) 0.31322(14) 0.0426(9) Uani 1 1 d . . . . .
H5 H 0.095124 0.722583 0.315780 0.051 Uiso 1 1 calc R U . . .
C6 C 0.3225(5) 0.7434(2) 0.29837(13) 0.0390(9) Uani 1 1 d . . . . .
H6 H 0.306144 0.796603 0.291460 0.047 Uiso 1 1 calc R U . . .
C7 C 0.4719(5) 0.7102(2) 0.29366(13) 0.0371(9) Uani 1 1 d . . . . .
H7 H 0.556817 0.739884 0.282999 0.044 Uiso 1 1 calc R U . . .
C8 C 0.4944(4) 0.6320(2) 0.30498(12) 0.0333(8) Uani 1 1 d . . . . .
C9 C 0.6262(4) 0.5791(2) 0.30372(12) 0.0328(8) Uani 1 1 d . . . . .
C10 C 0.7871(4) 0.5921(2) 0.28697(13) 0.0383(9) Uani 1 1 d . . . . .
H10A H 0.857035 0.615200 0.307555 0.046 Uiso 1 1 calc R U . . .
H10B H 0.781678 0.628510 0.264021 0.046 Uiso 1 1 calc R U . . .
C11 C 0.8526(5) 0.5128(2) 0.27336(13) 0.0417(9) Uani 1 1 d . . . . .
H11A H 0.797667 0.495594 0.248768 0.050 Uiso 1 1 calc R U . . .
H11B H 0.966850 0.517461 0.267361 0.050 Uiso 1 1 calc R U . . .
C12 C 0.5985(5) 0.3709(2) 0.29366(13) 0.0405(9) Uani 1 1 d . . . . .
H12A H 0.601905 0.386831 0.265547 0.061 Uiso 1 1 calc R U . . .
H12B H 0.488637 0.361631 0.301615 0.061 Uiso 1 1 calc R U . . .
H12C H 0.659735 0.322767 0.297125 0.061 Uiso 1 1 calc R U . . .
C13 C 0.9448(4) 0.4338(2) 0.33010(14) 0.0384(9) Uani 1 1 d . . . . .
C14 C 0.7141(4) 0.4087(2) 0.36374(12) 0.0334(8) Uani 1 1 d . . . . .
C15 C 0.6097(7) 0.5933(3) 0.43637(18) 0.0653(14) Uani 1 1 d . . . . .
H15A H 0.585875 0.618211 0.410704 0.098 Uiso 1 1 calc R U . . .
H15B H 0.654442 0.632038 0.454715 0.098 Uiso 1 1 calc R U . . .
H15C H 0.512356 0.571864 0.447834 0.098 Uiso 1 1 calc R U . . .
C16 C 0.9513(6) 0.5536(3) 0.41524(19) 0.0646(14) Uani 1 1 d . . . . .
H16A H 1.024604 0.510576 0.409858 0.097 Uiso 1 1 calc R U . . .
H16B H 0.991476 0.585039 0.437479 0.097 Uiso 1 1 calc R U . . .
H16C H 0.941618 0.586313 0.391346 0.097 Uiso 1 1 calc R U . . .
C17 C 0.7697(7) 0.4466(3) 0.47200(15) 0.0603(13) Uani 1 1 d . . . . .
H17A H 0.663572 0.429933 0.480096 0.090 Uiso 1 1 calc R U . . .
H17B H 0.820876 0.473802 0.494276 0.090 Uiso 1 1 calc R U . . .
H17C H 0.832524 0.400820 0.464582 0.090 Uiso 1 1 calc R U . . .
C18 C 0.6449(5) 0.3323(2) 0.38006(13) 0.0382(9) Uani 1 1 d . . . . .
C19 C 0.7186(5) 0.2563(2) 0.37182(14) 0.0444(10) Uani 1 1 d . . . . .
H19A H 0.649462 0.209709 0.371323 0.053 Uiso 1 1 calc R U . . .
H19B H 0.808234 0.254918 0.352807 0.053 Uiso 1 1 calc R U . . .
C20 C 0.4711(5) 0.3358(2) 0.39052(13) 0.0397(9) Uani 1 1 d . . . . .
C21 C 0.2738(5) 0.2930(3) 0.43910(14) 0.0440(10) Uani 1 1 d . . . . .
C22 C 0.2372(6) 0.3757(3) 0.45294(17) 0.0582(12) Uani 1 1 d . . . . .
H22A H 0.328509 0.396866 0.467326 0.087 Uiso 1 1 calc R U . . .
H22B H 0.145136 0.374893 0.470732 0.087 Uiso 1 1 calc R U . . .
H22C H 0.214239 0.408552 0.429681 0.087 Uiso 1 1 calc R U . . .
C23 C 0.1542(5) 0.2630(3) 0.40919(17) 0.0559(12) Uani 1 1 d . . . . .
H23A H 0.146723 0.299511 0.386734 0.084 Uiso 1 1 calc R U . . .
H23B H 0.050720 0.258279 0.422125 0.084 Uiso 1 1 calc R U . . .
H23C H 0.187797 0.211747 0.399353 0.084 Uiso 1 1 calc R U . . .
C24 C 0.2914(6) 0.2383(3) 0.47466(16) 0.0601(13) Uani 1 1 d . . . . .
H24A H 0.310467 0.185103 0.465076 0.090 Uiso 1 1 calc R U . . .
H24B H 0.194407 0.239363 0.490655 0.090 Uiso 1 1 calc R U . . .
H24C H 0.380813 0.255260 0.491155 0.090 Uiso 1 1 calc R U . . .
H1 H 0.369(6) 0.477(3) 0.3415(16) 0.055(15) Uiso 1 1 d . . . . .

loop_
_atom_site_aniso_label
_atom_site_aniso_U_11
_atom_site_aniso_U_22
_atom_site_aniso_U_33
_atom_site_aniso_U_23
_atom_site_aniso_U_13
_atom_site_aniso_U_12
Si1 0.0486(6) 0.0349(5) 0.0422(6) 0.0010(5) -0.0049(5) 0.0011(5)
O1 0.0293(14) 0.0369(15) 0.083(2) 0.0090(15) 0.0059(14) 0.0004(11)
O2 0.0281(12) 0.0344(14) 0.0563(19) 0.0074(12) -0.0016(12) 0.0008(11)
O3 0.0363(13) 0.0390(15) 0.0474(17) -0.0043(12) -0.0035(12) 0.0071(11)
O4 0.0343(13) 0.0414(15) 0.0510(17) 0.0098(12) -0.0030(12) 0.0048(12)
O5 0.0315(13) 0.0476(17) 0.070(2) 0.0226(16) -0.0007(14) -0.0015(12)
O6 0.0338(14) 0.0431(15) 0.0543(18) 0.0117(13) 0.0068(12) 0.0047(12)
N1 0.0272(14) 0.0289(16) 0.0430(18) 0.0045(14) 0.0000(13) -0.0034(12)
N2 0.0300(15) 0.0378(18) 0.051(2) 0.0020(15) 0.0090(14) -0.0004(13)
C1 0.0276(17) 0.0285(19) 0.051(2) -0.0032(16) 0.0034(16) -0.0039(14)
C2 0.0280(16) 0.0282(18) 0.039(2) -0.0009(15) -0.0011(15) -0.0009(14)
C3 0.0296(16) 0.0286(18) 0.041(2) 0.0030(15) -0.0012(15) 0.0004(14)
C4 0.0323(19) 0.0303(19) 0.051(2) -0.0007(16) 0.0050(17) -0.0029(14)
C5 0.039(2) 0.036(2) 0.053(3) -0.0012(18) 0.0016(18) 0.0037(16)
C6 0.041(2) 0.0276(19) 0.048(2) 0.0002(16) 0.0005(17) -0.0003(15)
C7 0.0340(19) 0.0309(19) 0.046(2) 0.0002(16) 0.0004(16) -0.0045(15)
C8 0.0303(17) 0.0325(19) 0.037(2) -0.0021(16) 0.0002(15) -0.0034(14)
C9 0.0259(16) 0.0341(19) 0.038(2) -0.0001(15) 0.0007(15) -0.0027(14)
C10 0.0327(19) 0.035(2) 0.047(2) 0.0058(17) 0.0043(17) -0.0014(15)
C11 0.039(2) 0.038(2) 0.049(2) 0.0047(18) 0.0094(17) -0.0009(17)
C12 0.042(2) 0.0300(19) 0.050(2) -0.0041(17) 0.0013(18) -0.0039(16)
C13 0.0277(18) 0.0275(18) 0.060(3) 0.0026(17) 0.0045(17) 0.0031(14)
C14 0.0254(16) 0.0293(18) 0.045(2) 0.0026(15) 0.0016(15) -0.0007(13)
C15 0.077(3) 0.052(3) 0.067(4) -0.011(2) -0.004(3) 0.014(3)
C16 0.062(3) 0.049(3) 0.083(4) -0.004(3) -0.008(3) -0.014(2)
C17 0.083(4) 0.055(3) 0.043(2) 0.008(2) -0.011(2) 0.011(3)
C18 0.0322(18) 0.034(2) 0.049(2) 0.0072(17) -0.0012(16) 0.0005(15)
C19 0.039(2) 0.034(2) 0.060(3) 0.0075(18) 0.0048(18) 0.0033(16)
C20 0.037(2) 0.034(2) 0.048(2) 0.0064(18) -0.0006(18) -0.0017(16)
C21 0.033(2) 0.044(2) 0.055(3) 0.0079(18) 0.0082(18) 0.0016(17)
C22 0.054(3) 0.052(3) 0.069(3) 0.001(2) 0.016(2) 0.008(2)
C23 0.042(2) 0.058(3) 0.068(3) 0.003(2) 0.003(2) -0.011(2)
C24 0.048(2) 0.070(3) 0.062(3) 0.021(3) 0.012(2) 0.005(2)

loop_
_atom_type_symbol
_atom_type_description
_atom_type_scat_dispersion_real
_atom_type_scat_dispersion_imag
_atom_type_scat_source
C C 0.0181 0.0091 'International Tables Vol C Tables 4.2.6.8 and 6.1.1.4'
H H 0.0000 0.0000 'International Tables Vol C Tables 4.2.6.8 and 6.1.1.4'
N N 0.0311 0.0180 'International Tables Vol C Tables 4.2.6.8 and 6.1.1.4'
O O 0.0492 0.0322 'International Tables Vol C Tables 4.2.6.8 and 6.1.1.4'
Si Si 0.2541 0.3302 'International Tables Vol C Tables 4.2.6.8 and 6.1.1.4'

loop_
_exptl_crystal_face_index_h
_exptl_crystal_face_index_k
_exptl_crystal_face_index_l
_exptl_crystal_face_perp_dist
-5 3 -5 0.2180
5 -3 5 0.3967
0 11 -4 0.0446
0 -6 -18 0.0344
0 10 10 0.0246
0 -10 -10 0.0281
-5 1 -1 0.2198
1 7 -16 0.0390
0 -7 16 0.0250
-1 -8 15 0.0135
0 7 17 0.0197
0 -1 -22 0.0405

loop_
_geom_angle_atom_site_label_1
_geom_angle_atom_site_label_2
_geom_angle_atom_site_label_3
_geom_angle
_geom_angle_site_symmetry_1
_geom_angle_site_symmetry_3
_geom_angle_publ_flag
O3 Si1 C15 100.9(2) . . ?
O3 Si1 C16 110.9(2) . . ?
O3 Si1 C17 110.3(2) . . ?
C15 Si1 C16 110.6(3) . . ?
C17 Si1 C15 113.0(3) . . ?
C17 Si1 C16 110.8(3) . . ?
C13 O2 C14 109.7(3) . . ?
C14 O3 Si1 137.9(2) . . ?
C19 O4 C18 61.7(3) . . ?
C20 O6 C21 120.9(3) . . ?
C2 N1 C3 109.1(3) . . ?
C1 N2 C11 121.6(3) . . ?
C13 N2 C1 114.2(3) . . ?
C13 N2 C11 121.9(3) . . ?
N2 C1 C2 107.4(3) . . ?
N2 C1 C12 109.6(3) . . ?
N2 C1 C14 99.0(3) . . ?
C2 C1 C12 111.8(3) . . ?
C2 C1 C14 113.9(3) . . ?
C12 C1 C14 114.1(3) . . ?
N1 C2 C1 125.4(3) . . ?
N1 C2 C9 110.1(3) . . ?
C9 C2 C1 124.3(3) . . ?
N1 C3 C4 130.0(3) . . ?
N1 C3 C8 107.5(3) . . ?
C4 C3 C8 122.4(3) . . ?
C3 C4 C5 117.5(4) . . ?
C4 C5 C6 121.8(4) . . ?
C7 C6 C5 120.5(4) . . ?
C6 C7 C8 118.8(4) . . ?
C3 C8 C9 106.7(3) . . ?
C7 C8 C3 118.9(3) . . ?
C7 C8 C9 134.3(4) . . ?
C2 C9 C8 106.6(3) . . ?
C2 C9 C10 124.5(3) . . ?
C8 C9 C10 128.7(3) . . ?
C9 C10 C11 107.9(3) . . ?
N2 C11 C10 109.0(3) . . ?
O1 C13 O2 121.8(4) . . ?
O1 C13 N2 129.1(4) . . ?
N2 C13 O2 109.2(3) . . ?
O2 C14 C1 105.0(3) . . ?
O2 C14 C18 105.2(3) . . ?
O3 C14 O2 111.1(3) . . ?
O3 C14 C1 108.4(3) . . ?
O3 C14 C18 107.8(3) . . ?
C18 C14 C1 119.3(3) . . ?
O4 C18 C14 114.1(3) . . ?
O4 C18 C19 58.9(3) . . ?
O4 C18 C20 114.8(3) . . ?
C19 C18 C14 121.8(3) . . ?
C19 C18 C20 119.4(4) . . ?
C20 C18 C14 114.8(3) . . ?
O4 C19 C18 59.3(3) . . ?
O5 C20 O6 126.0(4) . . ?
O5 C20 C18 121.6(4) . . ?
O6 C20 C18 112.3(3) . . ?
O6 C21 C22 108.1(3) . . ?
O6 C21 C23 110.9(4) . . ?
O6 C21 C24 102.1(3) . . ?
C23 C21 C22 112.4(4) . . ?
C23 C21 C24 111.9(4) . . ?
C24 C21 C22 110.8(4) . . ?

loop_
_geom_bond_atom_site_label_1
_geom_bond_atom_site_label_2
_geom_bond_distance
_geom_bond_site_symmetry_2
_geom_bond_publ_flag
Si1 O3 1.656(3) . ?
Si1 C15 1.855(5) . ?
Si1 C16 1.855(5) . ?
Si1 C17 1.855(5) . ?
O1 C13 1.209(5) . ?
O2 C13 1.379(5) . ?
O2 C14 1.427(4) . ?
O3 C14 1.379(5) . ?
O4 C18 1.436(5) . ?
O4 C19 1.430(6) . ?
O5 C20 1.209(5) . ?
O6 C20 1.317(5) . ?
O6 C21 1.490(5) . ?
N1 C2 1.369(5) . ?
N1 C3 1.380(5) . ?
N2 C1 1.460(5) . ?
N2 C11 1.473(5) . ?
N2 C13 1.338(6) . ?
C1 C2 1.501(5) . ?
C1 C12 1.541(5) . ?
C1 C14 1.584(6) . ?
C2 C9 1.372(5) . ?
C3 C4 1.384(5) . ?
C3 C8 1.418(5) . ?
C4 C5 1.386(6) . ?
C5 C6 1.403(6) . ?
C6 C7 1.395(6) . ?
C7 C8 1.405(6) . ?
C8 C9 1.438(5) . ?
C9 C10 1.489(5) . ?
C10 C11 1.537(6) . ?
C14 C18 1.535(5) . ?
C18 C19 1.470(6) . ?
C18 C20 1.512(6) . ?
C21 C22 1.522(7) . ?
C21 C23 1.513(7) . ?
C21 C24 1.522(7) . ?

loop_
_geom_hbond_atom_site_label_D
_geom_hbond_atom_site_label_H
_geom_hbond_atom_site_label_A
_geom_hbond_distance_DH
_geom_hbond_distance_HA
_geom_hbond_distance_DA
_geom_hbond_angle_DHA
_geom_hbond_site_symmetry_A
_geom_hbond_publ_flag
N1 H1 O1 0.89(6) 2.52(5) 3.053(4) 120(4) 1_455 yes
N1 H1 O5 0.89(6) 2.02(6) 2.821(4) 150(5) . yes

loop_
_geom_torsion_atom_site_label_1
_geom_torsion_atom_site_label_2
_geom_torsion_atom_site_label_3
_geom_torsion_atom_site_label_4
_geom_torsion
_geom_torsion_site_symmetry_1
_geom_torsion_site_symmetry_2
_geom_torsion_site_symmetry_3
_geom_torsion_site_symmetry_4
_geom_torsion_publ_flag
Si1 O3 C14 O2 -19.6(5) . . . . ?
Si1 O3 C14 C1 -134.5(3) . . . . ?
Si1 O3 C14 C18 95.1(4) . . . . ?
O2 C14 C18 O4 34.3(4) . . . . ?
O2 C14 C18 C19 -32.9(5) . . . . ?
O2 C14 C18 C20 169.7(4) . . . . ?
O3 C14 C18 O4 -84.2(4) . . . . ?
O3 C14 C18 C19 -151.4(4) . . . . ?
O3 C14 C18 C20 51.2(4) . . . . ?
O4 C18 C20 O5 170.5(4) . . . . ?
O4 C18 C20 O6 -10.2(5) . . . . ?
N1 C2 C9 C8 1.4(5) . . . . ?
N1 C2 C9 C10 -173.9(4) . . . . ?
N1 C3 C4 C5 -177.7(4) . . . . ?
N1 C3 C8 C7 177.9(4) . . . . ?
N1 C3 C8 C9 -0.4(4) . . . . ?
N2 C1 C2 N1 176.9(4) . . . . ?
N2 C1 C2 C9 3.3(5) . . . . ?
N2 C1 C14 O2 -15.4(4) . . . . ?
N2 C1 C14 O3 103.4(3) . . . . ?
N2 C1 C14 C18 -132.8(3) . . . . ?
C1 N2 C11 C10 60.5(5) . . . . ?
C1 N2 C13 O1 180.0(4) . . . . ?
C1 N2 C13 O2 1.2(5) . . . . ?
C1 C2 C9 C8 175.9(4) . . . . ?
C1 C2 C9 C10 0.5(6) . . . . ?
C1 C14 C18 O4 151.6(3) . . . . ?
C1 C14 C18 C19 84.5(5) . . . . ?
C1 C14 C18 C20 -72.9(5) . . . . ?
C2 N1 C3 C4 177.9(4) . . . . ?
C2 N1 C3 C8 1.3(4) . . . . ?
C2 C1 C14 O2 -129.0(3) . . . . ?
C2 C1 C14 O3 -10.3(4) . . . . ?
C2 C1 C14 C18 113.5(4) . . . . ?
C2 C9 C10 C11 22.7(6) . . . . ?
C3 N1 C2 C1 -176.1(4) . . . . ?
C3 N1 C2 C9 -1.7(5) . . . . ?
C3 C4 C5 C6 0.5(7) . . . . ?
C3 C8 C9 C2 -0.6(4) . . . . ?
C3 C8 C9 C10 174.5(4) . . . . ?
C4 C3 C8 C7 0.9(6) . . . . ?
C4 C3 C8 C9 -177.4(4) . . . . ?
C4 C5 C6 C7 1.0(7) . . . . ?
C5 C6 C7 C8 -1.5(6) . . . . ?
C6 C7 C8 C3 0.6(6) . . . . ?
C6 C7 C8 C9 178.3(4) . . . . ?
C7 C8 C9 C2 -178.5(4) . . . . ?
C7 C8 C9 C10 -3.4(8) . . . . ?
C8 C3 C4 C5 -1.5(6) . . . . ?
C8 C9 C10 C11 -151.6(4) . . . . ?
C9 C10 C11 N2 -47.8(4) . . . . ?
C11 N2 C1 C2 -35.3(5) . . . . ?
C11 N2 C1 C12 86.3(4) . . . . ?
C11 N2 C1 C14 -154.0(4) . . . . ?
C11 N2 C13 O1 -17.1(7) . . . . ?
C11 N2 C13 O2 164.1(3) . . . . ?
C12 C1 C2 N1 56.7(5) . . . . ?
C12 C1 C2 C9 -117.0(4) . . . . ?
C12 C1 C14 O2 100.9(3) . . . . ?
C12 C1 C14 O3 -140.3(3) . . . . ?
C12 C1 C14 C18 -16.5(5) . . . . ?
C13 O2 C14 O3 -99.4(4) . . . . ?
C13 O2 C14 C1 17.6(4) . . . . ?
C13 O2 C14 C18 144.3(3) . . . . ?
C13 N2 C1 C2 127.6(4) . . . . ?
C13 N2 C1 C12 -110.7(4) . . . . ?
C13 N2 C1 C14 9.0(4) . . . . ?
C13 N2 C11 C10 -101.1(4) . . . . ?
C14 O2 C13 O1 168.6(4) . . . . ?
C14 O2 C13 N2 -12.5(4) . . . . ?
C14 C1 C2 N1 -74.5(5) . . . . ?
C14 C1 C2 C9 111.9(4) . . . . ?
C14 C18 C19 O4 100.8(4) . . . . ?
C14 C18 C20 O5 35.4(6) . . . . ?
C14 C18 C20 O6 -145.3(4) . . . . ?
C15 Si1 O3 C14 171.6(4) . . . . ?
C16 Si1 O3 C14 54.4(5) . . . . ?
C17 Si1 O3 C14 -68.7(4) . . . . ?
C19 O4 C18 C14 -113.9(4) . . . . ?
C19 O4 C18 C20 110.7(4) . . . . ?
C19 C18 C20 O5 -122.6(5) . . . . ?
C19 C18 C20 O6 56.8(5) . . . . ?
C20 O6 C21 C22 -60.9(5) . . . . ?
C20 O6 C21 C23 62.8(5) . . . . ?
C20 O6 C21 C24 -177.8(4) . . . . ?
C20 C18 C19 O4 -102.8(4) . . . . ?
C21 O6 C20 O5 -5.8(7) . . . . ?
C21 O6 C20 C18 174.9(4) . . . . ?

loop_
_exptl_oxdiff_crystal_face_indexfrac_h
_exptl_oxdiff_crystal_face_indexfrac_k
_exptl_oxdiff_crystal_face_indexfrac_l
_exptl_oxdiff_crystal_face_x
_exptl_oxdiff_crystal_face_y
_exptl_oxdiff_crystal_face_z
-5.0004 2.9964 -5.0020 0.0176 0.0139 0.9767
5.0004 -2.9964 5.0020 -0.0176 -0.0139 -0.9767
0.0017 10.9952 -4.0058 0.4839 0.8303 0.2959
-0.0065 -6.0042 -18.0046 -0.9833 0.0916 0.0635
0.3042 9.7693 10.3052 0.9222 0.3825 0.0574
-0.0427 -9.8715 -9.9964 -0.9183 -0.3809 -0.1077
-5.4520 1.1501 -1.3994 0.0430 -0.2333 0.9714
0.6043 7.1915 -16.3978 -0.1772 0.9535 0.2437
0.2163 -7.2755 16.4070 0.1687 -0.9071 -0.3856
-0.9979 -7.9926 15.0090 0.0841 -0.9936 -0.1795
0.0065 7.0036 17.0038 1.0046 0.0010 -0.0296
-0.0064 -1.0072 -22.0080 -0.8412 0.5279 0.2224
